data_4503114
loop_
_publ_author_name
'Janjic, Nikolina'
'Peli, Giulia'
'Garlaschelli, Luigi'
'Sironi, Angelo'
'Macchi, Piero'

_publ_section_title
;
 Synthesis and Solid-State Behavior of Host--Guest Carbonyl Rh(I) Polymers
 Assembled through Bidentate Phosphine Ligands
;
_journal_issue 3
_journal_name_full 'Crystal Growth &amp; Design'
_journal_page_first 854
_journal_paper_doi 10.1021/cg070426q
_journal_volume 8
_journal_year 2008
_chemical_formula_sum 'C34 H38 Cl O2 P2 Rh'
_chemical_formula_weight 678.94
_chemical_name_systematic
;
 ?
;
_space_group_IT_number 2
_symmetry_space_group_name_Hall '-P 1'
_symmetry_space_group_name_H-M 'P -1'
_atom_sites_solution_hydrogens geom
_atom_sites_solution_primary direct
_atom_sites_solution_secondary difmap
_audit_creation_date 2007-04-12T10:23:58-00:00
_audit_creation_method 'WinGX routine CIF_UPDATE'
_cell_angle_alpha 74.323(5)
_cell_angle_beta 88.336(5)
_cell_angle_gamma 76.061(5)
_cell_formula_units_Z 2
_cell_length_a 9.369(2)
_cell_length_b 11.834(3)
_cell_length_c 16.531(4)
_cell_measurement_temperature 240(2)
_cell_volume 1711.4(7)
_computing_structure_refinement 'SHELXL-97 (Sheldrick, 1997)'
_diffrn_ambient_temperature 240(2)
_diffrn_measured_fraction_theta_full 0.88
_diffrn_measured_fraction_theta_max 0.88
_diffrn_radiation_monochromator graphite
_diffrn_radiation_type MoK\a
_diffrn_radiation_wavelength 0.71069
_diffrn_reflns_av_R_equivalents 0.1186
_diffrn_reflns_av_unetI/netI 0.2934
_diffrn_reflns_limit_h_max 13
_diffrn_reflns_limit_h_min -12
_diffrn_reflns_limit_k_max 16
_diffrn_reflns_limit_k_min -14
_diffrn_reflns_limit_l_max 22
_diffrn_reflns_limit_l_min -21
_diffrn_reflns_number 17349
_diffrn_reflns_theta_full 30.05
_diffrn_reflns_theta_max 30.05
_diffrn_reflns_theta_min 1.84
_exptl_absorpt_coefficient_mu 0.697
_exptl_absorpt_correction_T_max 0.7454
_exptl_absorpt_correction_T_min 0.7431
_exptl_absorpt_correction_type sphere
_exptl_absorpt_process_details
;
        Interpolation using  Int.Tab. Vol. C (1992) p. 523,Tab. 6.3.3.3
        for values of muR in the range 0-2.5, and Int.Tab. Vol.II (1959)
        p.302; Table 5.3.6 B for muR in the range 2.6-10.0.
The interpolation procedure of C.W.Dwiggins Jr (Acta Cryst.(1975)
        A31,146-148) is used with some modification.
;
_exptl_crystal_density_diffrn 1.318
_exptl_crystal_density_method 'not measured'
_exptl_crystal_F_000 700
_refine_diff_density_max 1.06
_refine_diff_density_min -1.137
_refine_diff_density_rms 0.144
_refine_ls_extinction_method none
_refine_ls_goodness_of_fit_ref 0.957
_refine_ls_hydrogen_treatment mixed
_refine_ls_matrix_type full
_refine_ls_number_parameters 341
_refine_ls_number_reflns 8839
_refine_ls_number_restraints 7
_refine_ls_restrained_S_all 0.957
_refine_ls_R_factor_all 0.2576
_refine_ls_R_factor_gt 0.0795
_refine_ls_shift/su_max 0.014
_refine_ls_shift/su_mean 0.001
_refine_ls_structure_factor_coef Fsqd
_refine_ls_weighting_details 'calc w=1/[\s^2^(Fo^2^)+(0.1104P)^2^+0.0000P] where P=(Fo^2^+2Fc^2^)/3'
_refine_ls_weighting_scheme calc
_refine_ls_wR_factor_gt 0.1884
_refine_ls_wR_factor_ref 0.2552
_reflns_number_gt 3202
_reflns_number_total 8839
_reflns_threshold_expression >2sigma(I)
_cod_data_source_file cg070426q-file003.cif
_cod_data_source_block 4
_cod_original_cell_volume 1711.4(6)
_cod_database_code 4503114

loop_
_symmetry_equiv_pos_as_xyz
'x, y, z'
'-x, -y, -z'

loop_
_atom_site_label
_atom_site_type_symbol
_atom_site_fract_x
_atom_site_fract_y
_atom_site_fract_z
_atom_site_U_iso_or_equiv
_atom_site_adp_type
_atom_site_occupancy
_atom_site_symmetry_multiplicity
_atom_site_calc_flag
_atom_site_refinement_flags
C1A C 0.0471(8) 0.4812(8) 0.3556(3) 0.049(3) Uani 1 1 d D
C21 C -0.0532(11) 0.8048(9) 0.1175(6) 0.054(3) Uani 1 1 d .
H21A H -0.1536 0.8107 0.1006 0.065 Uiso 1 1 calc R
H21B H -0.0439 0.8858 0.1141 0.065 Uiso 1 1 calc R
C22 C 0.0528(13) 0.7526(10) 0.0559(7) 0.067(3) Uani 1 1 d .
H22A H 0.1535 0.7374 0.0764 0.08 Uiso 1 1 calc R
H22B H 0.0348 0.6761 0.0538 0.08 Uiso 1 1 calc R
C23 C 0.0338(18) 0.8362(14) -0.0296(7) 0.121(6) Uani 1 1 d .
H23A H 0.0417 0.9151 -0.0262 0.145 Uiso 1 1 calc R
H23B H -0.0644 0.8453 -0.0517 0.145 Uiso 1 1 calc R
C24 C 0.1474(17) 0.7936(16) -0.0915(8) 0.118(6) Uani 1 1 d .
H24A H 0.1855 0.8615 -0.1226 0.142 Uiso 1 1 calc R
H24B H 0.2291 0.7322 -0.0596 0.142 Uiso 1 1 calc R
C25 C 0.0857(12) 0.7437(10) -0.1519(6) 0.060(3) Uani 1 1 d .
H25A H -0.002 0.8018 -0.18 0.072 Uiso 1 1 calc R
H25B H 0.0572 0.6706 -0.1214 0.072 Uiso 1 1 calc R
C26 C -0.1973(10) 0.2857(8) 0.2184(6) 0.045(2) Uani 1 1 d .
H26A H -0.2326 0.2144 0.2448 0.054 Uiso 1 1 calc R
H26B H -0.281 0.3489 0.1903 0.054 Uiso 1 1 calc R
C101 C -0.2582(9) 0.3285(8) 0.3793(5) 0.036(2) Uani 1 1 d .
C102 C -0.2267(10) 0.3508(9) 0.4552(6) 0.053(3) Uani 1 1 d .
H102 H -0.1359 0.3658 0.4632 0.063 Uiso 1 1 calc R
C103 C -0.3277(11) 0.3512(10) 0.5188(7) 0.063(3) Uani 1 1 d .
H103 H -0.3029 0.3626 0.5696 0.075 Uiso 1 1 calc R
C104 C -0.4664(10) 0.3342(9) 0.5052(6) 0.053(3) Uani 1 1 d .
H104 H -0.5373 0.3378 0.5456 0.064 Uiso 1 1 calc R
C105 C -0.4954(11) 0.3124(10) 0.4319(7) 0.063(3) Uani 1 1 d .
H105 H -0.5869 0.299 0.4232 0.075 Uiso 1 1 calc R
C106 C -0.3940(9) 0.3093(9) 0.3690(6) 0.049(3) Uani 1 1 d .
H106 H -0.4186 0.294 0.3195 0.058 Uiso 1 1 calc R
C111 C 0.0299(9) 0.2063(8) 0.3424(5) 0.036(2) Uani 1 1 d .
C112 C 0.0089(11) 0.0928(8) 0.3857(6) 0.050(3) Uani 1 1 d .
H112 H -0.0866 0.0842 0.3958 0.06 Uiso 1 1 calc R
C113 C 0.1242(12) -0.0066(9) 0.4138(6) 0.057(3) Uani 1 1 d .
H113 H 0.1073 -0.0812 0.4424 0.069 Uiso 1 1 calc R
C114 C 0.2645(12) 0.0065(10) 0.3987(7) 0.059(3) Uani 1 1 d .
H114 H 0.3427 -0.061 0.4167 0.07 Uiso 1 1 calc R
C115 C 0.2939(11) 0.1141(9) 0.3585(6) 0.054(3) Uani 1 1 d .
H115 H 0.3903 0.1215 0.3509 0.065 Uiso 1 1 calc R
C116 C 0.1737(9) 0.2146(8) 0.3284(6) 0.042(2) Uani 1 1 d .
H116 H 0.1917 0.2882 0.2985 0.05 Uiso 1 1 calc R
C201 C -0.1286(9) 0.8053(8) 0.2875(5) 0.035(2) Uani 1 1 d .
C202 C -0.1097(10) 0.7708(8) 0.3750(6) 0.051(3) Uani 1 1 d .
H202 H -0.0374 0.7021 0.4007 0.062 Uiso 1 1 calc R
C203 C -0.1943(11) 0.8353(9) 0.4239(6) 0.053(3) Uani 1 1 d .
H203 H -0.1792 0.811 0.482 0.064 Uiso 1 1 calc R
C204 C -0.3038(10) 0.9379(9) 0.3857(7) 0.054(3) Uani 1 1 d .
H204 H -0.3619 0.983 0.418 0.064 Uiso 1 1 calc R
C205 C -0.3246(10) 0.9714(9) 0.3002(7) 0.054(3) Uani 1 1 d .
H205 H -0.3985 1.0392 0.275 0.065 Uiso 1 1 calc R
C206 C -0.2401(10) 0.9081(8) 0.2508(6) 0.047(2) Uani 1 1 d .
H206 H -0.2565 0.9331 0.1928 0.057 Uiso 1 1 calc R
C211 C 0.1714(10) 0.7203(8) 0.2435(6) 0.043(2) Uani 1 1 d .
C212 C 0.2046(12) 0.8263(10) 0.2495(7) 0.062(3) Uani 1 1 d .
H212 H 0.1287 0.8929 0.2508 0.074 Uiso 1 1 calc R
C213 C 0.3496(13) 0.8339(12) 0.2536(7) 0.075(4) Uani 1 1 d .
H213 H 0.3699 0.9061 0.256 0.089 Uiso 1 1 calc R
C214 C 0.4615(12) 0.7372(12) 0.2542(7) 0.071(3) Uani 1 1 d .
H214 H 0.5579 0.7447 0.2553 0.085 Uiso 1 1 calc R
C215 C 0.4353(11) 0.6267(12) 0.2532(8) 0.072(3) Uani 1 1 d .
H215 H 0.5127 0.5593 0.2564 0.087 Uiso 1 1 calc R
C216 C 0.2874(11) 0.6200(9) 0.2471(6) 0.050(3) Uani 1 1 d .
H216 H 0.2673 0.5474 0.2454 0.06 Uiso 1 1 calc R
O1A O 0.1134(6) 0.4575(6) 0.4179(2) 0.0569(19) Uani 1 1 d D
P1 P -0.1217(2) 0.3345(2) 0.29932(15) 0.0361(6) Uani 1 1 d .
P2 P -0.0168(3) 0.7122(2) 0.22615(15) 0.0378(6) Uani 1 1 d .
Cl1A Cl -0.2163(3) 0.5781(3) 0.13778(17) 0.0637(8) Uani 1 1 d .
Rh1 Rh -0.06350(8) 0.52176(7) 0.26013(5) 0.0355(3) Uani 1 1 d D
O1S O 0.4456(16) 0.2904(12) 0.1867(10) 0.176(5) Uiso 1 1 d D
C2S C 0.393(3) 0.3082(14) 0.1176(13) 0.231(13) Uiso 1 1 d D
C1S C 0.263(2) 0.413(2) 0.0891(15) 0.232(12) Uiso 1 1 d D
H1S1 H 0.2784 0.4815 0.1053 0.349 Uiso 1 1 calc R
H1S2 H 0.1761 0.392 0.1148 0.349 Uiso 1 1 calc R
H1S3 H 0.2499 0.4336 0.0291 0.349 Uiso 1 1 calc R
C3S C 0.392(5) 0.199(3) 0.088(2) 0.39(2) Uiso 1 1 d D
H3S1 H 0.483 0.1392 0.1054 0.581 Uiso 1 1 calc R
H3S2 H 0.3807 0.2218 0.0279 0.581 Uiso 1 1 calc R
H3S3 H 0.3115 0.1656 0.1122 0.581 Uiso 1 1 calc R

loop_
_atom_site_aniso_label
_atom_site_aniso_U_11
_atom_site_aniso_U_22
_atom_site_aniso_U_33
_atom_site_aniso_U_23
_atom_site_aniso_U_13
_atom_site_aniso_U_12
C1A 0.048(6) 0.033(5) 0.071(8) -0.021(5) 0.022(5) -0.016(5)
C21 0.066(7) 0.045(6) 0.051(6) -0.014(5) 0.026(5) -0.017(5)
C22 0.081(8) 0.067(8) 0.057(7) -0.023(6) 0.031(6) -0.023(6)
C23 0.149(14) 0.152(15) 0.043(8) -0.047(9) 0.017(8) 0.020(12)
C24 0.129(13) 0.177(16) 0.040(7) -0.042(9) 0.016(8) -0.007(12)
C25 0.072(7) 0.074(8) 0.054(7) -0.034(6) 0.023(6) -0.040(6)
C26 0.044(5) 0.046(6) 0.048(6) -0.014(5) 0.012(4) -0.017(5)
C101 0.030(5) 0.035(5) 0.041(5) -0.009(4) -0.001(4) -0.005(4)
C102 0.037(5) 0.074(8) 0.059(7) -0.027(6) 0.011(5) -0.026(5)
C103 0.058(7) 0.092(9) 0.060(7) -0.045(6) 0.015(6) -0.032(6)
C104 0.044(6) 0.062(7) 0.050(7) -0.017(5) 0.015(5) -0.008(5)
C105 0.038(6) 0.081(8) 0.071(8) -0.021(7) 0.015(5) -0.019(5)
C106 0.037(5) 0.074(7) 0.042(6) -0.018(5) 0.001(4) -0.023(5)
C111 0.036(5) 0.043(5) 0.040(5) -0.022(4) 0.009(4) -0.017(4)
C112 0.048(6) 0.046(6) 0.059(7) -0.021(5) 0.011(5) -0.013(5)
C113 0.069(7) 0.039(6) 0.059(7) -0.016(5) 0.006(6) -0.003(6)
C114 0.060(7) 0.045(7) 0.066(7) -0.023(6) 0.004(6) 0.005(5)
C115 0.045(6) 0.062(7) 0.056(7) -0.028(6) 0.016(5) -0.003(5)
C116 0.039(5) 0.033(5) 0.053(6) -0.014(5) 0.016(4) -0.007(4)
C201 0.041(5) 0.036(5) 0.034(5) -0.014(4) 0.008(4) -0.013(4)
C202 0.046(6) 0.035(5) 0.059(7) -0.009(5) 0.006(5) 0.012(4)
C203 0.067(7) 0.055(7) 0.040(6) -0.020(5) 0.008(5) -0.013(6)
C204 0.040(6) 0.054(7) 0.071(8) -0.033(6) 0.018(5) -0.002(5)
C205 0.042(6) 0.056(7) 0.063(7) -0.022(6) 0.004(5) -0.003(5)
C206 0.047(6) 0.044(6) 0.043(6) -0.010(5) 0.009(5) -0.001(5)
C211 0.044(5) 0.043(6) 0.046(6) -0.017(5) 0.013(4) -0.011(5)
C212 0.071(7) 0.054(7) 0.071(8) -0.026(6) 0.032(6) -0.028(6)
C213 0.065(8) 0.102(10) 0.093(9) -0.059(8) 0.034(7) -0.058(8)
C214 0.044(6) 0.090(9) 0.085(9) -0.023(7) 0.015(6) -0.033(7)
C215 0.035(6) 0.087(9) 0.098(10) -0.036(8) 0.021(6) -0.013(6)
C216 0.058(6) 0.039(6) 0.064(7) -0.026(5) 0.017(5) -0.019(5)
O1A 0.058(4) 0.056(5) 0.063(5) -0.017(4) -0.009(4) -0.022(4)
P1 0.0326(12) 0.0396(14) 0.0410(14) -0.0170(12) 0.0069(10) -0.0117(11)
P2 0.0408(14) 0.0354(14) 0.0391(14) -0.0138(11) 0.0112(11) -0.0099(11)
Cl1A 0.0706(18) 0.0688(19) 0.0527(17) -0.0094(14) -0.0073(14) -0.0255(15)
Rh1 0.0333(4) 0.0374(4) 0.0376(4) -0.0133(3) 0.0058(3) -0.0091(3)

loop_
_atom_type_symbol
_atom_type_description
_atom_type_scat_dispersion_real
_atom_type_scat_dispersion_imag
_atom_type_scat_source
C C 0.0033 0.0016 'International Tables Vol C Tables 4.2.6.8 and 6.1.1.4'
H H 0 0 'International Tables Vol C Tables 4.2.6.8 and 6.1.1.4'
O O 0.0106 0.006 'International Tables Vol C Tables 4.2.6.8 and 6.1.1.4'
P P 0.1023 0.0942 'International Tables Vol C Tables 4.2.6.8 and 6.1.1.4'
Cl Cl 0.1484 0.1585 'International Tables Vol C Tables 4.2.6.8 and 6.1.1.4'
Rh Rh -1.1178 0.9187 'International Tables Vol C Tables 4.2.6.8 and 6.1.1.4'

loop_
_geom_angle_atom_site_label_1
_geom_angle_atom_site_label_2
_geom_angle_atom_site_label_3
_geom_angle
_geom_angle_site_symmetry_1
_geom_angle_site_symmetry_3
O1A C1A Rh1 177.5(8) . .
C22 C21 P2 112.5(7) . .
C23 C22 C21 111.7(9) . .
C22 C23 C24 113.6(12) . .
C25 C24 C23 113.4(13) . .
C24 C25 C26 112.0(9) . 2_565
C25 C26 P1 113.6(7) 2_565 .
C106 C101 C102 117.4(8) . .
C106 C101 P1 124.1(7) . .
C102 C101 P1 118.4(6) . .
C103 C102 C101 121.9(9) . .
C102 C103 C104 119.0(10) . .
C105 C104 C103 118.5(9) . .
C104 C105 C106 122.6(9) . .
C101 C106 C105 120.5(9) . .
C116 C111 C112 116.8(8) . .
C116 C111 P1 120.6(7) . .
C112 C111 P1 122.5(7) . .
C113 C112 C111 122.4(9) . .
C114 C113 C112 118.5(10) . .
C115 C114 C113 122.5(10) . .
C114 C115 C116 118.0(9) . .
C111 C116 C115 121.6(9) . .
C202 C201 C206 117.6(8) . .
C202 C201 P2 119.7(7) . .
C206 C201 P2 122.6(7) . .
C203 C202 C201 121.9(9) . .
C202 C203 C204 119.3(9) . .
C205 C204 C203 119.3(9) . .
C206 C205 C204 121.8(9) . .
C205 C206 C201 120.1(9) . .
C212 C211 C216 118.2(9) . .
C212 C211 P2 122.0(7) . .
C216 C211 P2 119.7(7) . .
C213 C212 C211 120.8(10) . .
C214 C213 C212 120.5(11) . .
C213 C214 C215 121.4(10) . .
C214 C215 C216 118.0(10) . .
C211 C216 C215 121.0(9) . .
C111 P1 C101 105.1(4) . .
C111 P1 C26 101.5(4) . .
C101 P1 C26 103.9(4) . .
C111 P1 Rh1 115.6(3) . .
C101 P1 Rh1 111.6(3) . .
C26 P1 Rh1 117.7(3) . .
C201 P2 C211 104.8(4) . .
C201 P2 C21 104.1(4) . .
C211 P2 C21 100.6(4) . .
C201 P2 Rh1 110.6(3) . .
C211 P2 Rh1 117.2(3) . .
C21 P2 Rh1 118.0(3) . .
C1A Rh1 P2 89.5(3) . .
C1A Rh1 P1 90.1(3) . .
P2 Rh1 P1 176.55(9) . .
C1A Rh1 Cl1A 177.8(3) . .
P2 Rh1 Cl1A 90.30(10) . .
P1 Rh1 Cl1A 89.99(9) . .
O1S C2S C1S 117.4(14) . .
O1S C2S C3S 117.0(14) . .
C1S C2S C3S 115(2) . .

loop_
_geom_bond_atom_site_label_1
_geom_bond_atom_site_label_2
_geom_bond_distance
_geom_bond_site_symmetry_2
C1A O1A 1.1498(9) .
C1A Rh1 1.8002(9) .
C21 C22 1.545(12) .
C21 P2 1.827(10) .
C22 C23 1.478(15) .
C23 C24 1.546(16) .
C24 C25 1.483(16) .
C25 C26 1.545(12) 2_565
C26 C25 1.545(12) 2_565
C26 P1 1.815(9) .
C101 C106 1.368(11) .
C101 C102 1.403(12) .
C101 P1 1.813(9) .
C102 C103 1.395(13) .
C103 C104 1.395(13) .
C104 C105 1.354(14) .
C105 C106 1.389(13) .
C111 C116 1.383(11) .
C111 C112 1.398(12) .
C111 P1 1.806(9) .
C112 C113 1.374(13) .
C113 C114 1.368(14) .
C114 C115 1.357(14) .
C115 C116 1.414(12) .
C201 C202 1.398(12) .
C201 C206 1.402(12) .
C201 P2 1.823(8) .
C202 C203 1.367(12) .
C203 C204 1.396(13) .
C204 C205 1.367(13) .
C205 C206 1.364(12) .
C211 C212 1.392(13) .
C211 C216 1.392(12) .
C211 P2 1.824(9) .
C212 C213 1.388(14) .
C213 C214 1.351(16) .
C214 C215 1.392(15) .
C215 C216 1.415(13) .
P1 Rh1 2.326(3) .
P2 Rh1 2.315(3) .
Cl1A Rh1 2.359(3) .
O1S C2S 1.202(5) .
C2S C1S 1.499(5) .
C2S C3S 1.504(5) .
